data_4328730
loop_
_publ_author_name
'William B. Heuer'
'Hai-Long Xia'
'William Ward'
'Zhen Zhou'
'Wayne H. Pearson'
'Maxime A. Siegler'
'Amy A. Narducci Sarjeant'
'Maria Abrahamsson'
'Gerald J. Meyer'

_publ_section_title
;
 New Dicarboxylic Acid Bipyridine Ligand for Ruthenium Polypyridyl
 Sensitization of TiO2
;
_journal_name_full 'Inorganic Chemistry'
_journal_page_first 3981
_journal_page_last 3988
_journal_paper_doi 10.1021/ic201395q
_journal_volume 51
_journal_year 2012
_chemical_formula_moiety ' C38 H32 N6 O4 Ru, 2(F6 P) '
_chemical_formula_sum 'C38 H32 F12 N6 O4 P2 Ru'
_chemical_formula_weight 1027.71
_chemical_name_systematic
;
 ?
;
_space_group_IT_number 14
_symmetry_cell_setting monoclinic
_symmetry_space_group_name_Hall '-P 2ybc'
_symmetry_space_group_name_H-M 'P 1 21/c 1'
_atom_sites_solution_hydrogens geom
_atom_sites_solution_primary direct
_atom_sites_solution_secondary difmap
_audit_creation_method SHELXL-97
_cell_angle_alpha 90.00
_cell_angle_beta 113.201(9)
_cell_angle_gamma 90.00
_cell_formula_units_Z 4
_cell_length_a 11.744(4)
_cell_length_b 30.697(11)
_cell_length_c 12.589(4)
_cell_measurement_reflns_used 7886
_cell_measurement_temperature 173(2)
_cell_measurement_theta_max 25.67
_cell_measurement_theta_min 1.88
_cell_volume 4171(2)
_computing_cell_refinement 'Apex2, (Bruker-AXS, 2007)'
_computing_data_collection 'Apex2, (Bruker-AXS, 2007)'
_computing_data_reduction 'Apex2, (Bruker-AXS, 2007)'
_computing_molecular_graphics 'SHELXS-97 (Sheldrick, 1997)'
_computing_publication_material 'WinGX (Farrugia, 1999)'
_computing_structure_refinement 'WinGX (Farrugia, 1999)'
_computing_structure_solution 'SHELXS-97 (Sheldrick, 1997)'
_diffrn_ambient_temperature 173(2)
_diffrn_detector_area_resol_mean 512
_diffrn_measured_fraction_theta_full 0.996
_diffrn_measured_fraction_theta_max 0.996
_diffrn_measurement_device_type 'Bruker-AXS Apex, Kappa II'
_diffrn_measurement_method ' combination of omega and phi scans'
_diffrn_radiation_monochromator graphite
_diffrn_radiation_source 'fine-focus sealed tube'
_diffrn_radiation_type MoK\a
_diffrn_radiation_wavelength 0.71073
_diffrn_reflns_av_R_equivalents 0.0765
_diffrn_reflns_av_sigmaI/netI 0.0438
_diffrn_reflns_limit_h_max 14
_diffrn_reflns_limit_h_min -14
_diffrn_reflns_limit_k_max 37
_diffrn_reflns_limit_k_min -37
_diffrn_reflns_limit_l_max 15
_diffrn_reflns_limit_l_min -15
_diffrn_reflns_number 74217
_diffrn_reflns_theta_full 25.67
_diffrn_reflns_theta_max 25.67
_diffrn_reflns_theta_min 1.88
_exptl_absorpt_coefficient_mu 0.554
_exptl_absorpt_correction_T_max 0.974
_exptl_absorpt_correction_T_min 0.844
_exptl_absorpt_correction_type multi-scan
_exptl_absorpt_process_details " SADABS:Area-Detector Absorption Correction, Bruker-AXS, 2005-2007' "
_exptl_crystal_colour 'dark red'
_exptl_crystal_density_diffrn 1.636
_exptl_crystal_description 'flat plate'
_exptl_crystal_F_000 2064
_exptl_crystal_size_max 0.325
_exptl_crystal_size_mid 0.183
_exptl_crystal_size_min 0.021
_platon_squeeze_details
;
;
_refine_diff_density_max 1.002
_refine_diff_density_min -0.627
_refine_diff_density_rms 0.083
_refine_ls_extinction_method none
_refine_ls_goodness_of_fit_ref 1.078
_refine_ls_hydrogen_treatment constr
_refine_ls_matrix_type full
_refine_ls_number_parameters 570
_refine_ls_number_reflns 7886
_refine_ls_number_restraints 0
_refine_ls_restrained_S_all 1.078
_refine_ls_R_factor_all 0.0683
_refine_ls_R_factor_gt 0.0489
_refine_ls_shift/su_max 0.001
_refine_ls_shift/su_mean 0.000
_refine_ls_structure_factor_coef Fsqd
_refine_ls_weighting_details 'calc w=1/[\s^2^(Fo^2^)+(0.0626P)^2^+4.6277P] where P=(Fo^2^+2Fc^2^)/3'
_refine_ls_weighting_scheme calc
_refine_ls_wR_factor_gt 0.1185
_refine_ls_wR_factor_ref 0.1277
_reflns_number_gt 6290
_reflns_number_total 7886
_reflns_threshold_expression >2sigma(I)
_cod_data_source_file ic201395q_si_001_2.cif
_cod_data_source_block Ru(bpy)2(defm)(PF6)2
_cod_original_cell_volume 4171(3)
_cod_original_sg_symbol_Hall '-P 2ybc '
_cod_original_sg_symbol_H-M ' P 1 21/c 1 '
_cod_database_code 4328730

loop_
_symmetry_equiv_pos_as_xyz
'x, y, z'
'-x, y+1/2, -z+1/2'
'-x, -y, -z'
'x, -y-1/2, z-1/2'

loop_
_atom_site_label
_atom_site_type_symbol
_atom_site_fract_x
_atom_site_fract_y
_atom_site_fract_z
_atom_site_U_iso_or_equiv
_atom_site_adp_type
_atom_site_occupancy
_atom_site_symmetry_multiplicity
_atom_site_calc_flag
_atom_site_refinement_flags
Ru Ru 0.10691(3) 0.161265(10) 0.71554(3) 0.02281(11) Uani 1 1 d .
N1 N -0.0083(3) 0.18482(10) 0.5568(3) 0.0237(7) Uani 1 1 d .
N2 N 0.1035(3) 0.22662(10) 0.7517(3) 0.0246(7) Uani 1 1 d .
N3 N 0.2585(3) 0.16633(11) 0.6731(3) 0.0267(7) Uani 1 1 d .
N4 N 0.1184(3) 0.09837(11) 0.6623(3) 0.0299(7) Uani 1 1 d .
N5 N -0.0422(3) 0.14987(10) 0.7673(3) 0.0250(7) Uani 1 1 d .
N6 N 0.2124(3) 0.13845(10) 0.8850(3) 0.0275(7) Uani 1 1 d .
C1 C -0.0696(4) 0.16057(14) 0.4621(3) 0.0319(9) Uani 1 1 d .
C2 C -0.1462(4) 0.17891(15) 0.3591(3) 0.0348(10) Uani 1 1 d .
C3 C -0.1599(4) 0.22342(15) 0.3506(3) 0.0371(10) Uani 1 1 d .
C4 C -0.0981(4) 0.24861(14) 0.4463(3) 0.0314(9) Uani 1 1 d .
C5 C -0.0243(3) 0.22871(12) 0.5498(3) 0.0241(8) Uani 1 1 d .
C6 C 0.0390(3) 0.25246(12) 0.6595(3) 0.0236(8) Uani 1 1 d .
C7 C 0.0338(4) 0.29730(13) 0.6707(3) 0.0324(9) Uani 1 1 d .
C8 C 0.0952(4) 0.31649(14) 0.7769(4) 0.0351(10) Uani 1 1 d .
C9 C 0.1615(3) 0.29024(14) 0.8705(3) 0.0321(9) Uani 1 1 d .
C10 C 0.1638(3) 0.24608(13) 0.8550(3) 0.0296(9) Uani 1 1 d .
C11 C 0.3269(3) 0.20271(14) 0.6828(3) 0.0311(9) Uani 1 1 d .
C12 C 0.4205(4) 0.20472(16) 0.6419(3) 0.0365(10) Uani 1 1 d .
C13 C 0.4448(4) 0.16835(16) 0.5892(4) 0.0403(11) Uani 1 1 d .
C14 C 0.3780(4) 0.13050(16) 0.5832(4) 0.0384(11) Uani 1 1 d .
C15 C 0.2865(4) 0.12986(14) 0.6264(3) 0.0305(9) Uani 1 1 d .
C16 C 0.2123(4) 0.09112(14) 0.6265(4) 0.0349(10) Uani 1 1 d .
C17 C 0.2363(5) 0.04984(16) 0.5964(4) 0.0484(12) Uani 1 1 d .
C18 C 0.1626(5) 0.01524(17) 0.6008(5) 0.0588(14) Uani 1 1 d .
C19 C 0.0657(5) 0.02297(16) 0.6346(5) 0.0546(13) Uani 1 1 d .
C20 C 0.0465(4) 0.06460(14) 0.6640(4) 0.0385(10) Uani 1 1 d .
C21 C -0.1658(3) 0.15735(13) 0.7251(3) 0.0290(9) Uani 1 1 d .
C22 C -0.2357(4) 0.14633(14) 0.7874(4) 0.0349(10) Uani 1 1 d .
C23 C -0.1851(4) 0.12636(14) 0.8958(4) 0.0326(9) Uani 1 1 d .
C24 C -0.0584(4) 0.11806(13) 0.9398(3) 0.0300(9) Uani 1 1 d .
C25 C 0.0035(3) 0.13111(12) 0.8716(3) 0.0245(8) Uani 1 1 d .
C26 C 0.1340(3) 0.12435(12) 0.9308(3) 0.0278(9) Uani 1 1 d .
C27 C 0.3343(4) 0.13341(14) 0.9549(4) 0.0371(10) Uani 1 1 d .
C28 C 0.3701(4) 0.11677(15) 1.0656(4) 0.0444(12) Uani 1 1 d .
C29 C 0.2867(4) 0.10241(14) 1.1100(4) 0.0409(11) Uani 1 1 d .
C30 C 0.1604(4) 0.10556(13) 1.0383(3) 0.0319(9) Uani 1 1 d .
C31 C 0.0390(4) 0.09789(14) 1.0476(4) 0.0354(10) Uani 1 1 d .
C32 C 0.0180(4) 0.07645(15) 1.1296(4) 0.0383(10) Uani 1 1 d .
C33 C 0.1159(5) 0.05264(19) 1.2278(4) 0.0523(13) Uani 1 1 d .
C34 C 0.2784(6) -0.0004(2) 1.2861(5) 0.0722(18) Uani 1 1 d .
C35 C 0.3591(6) -0.0201(2) 1.2300(6) 0.0785(19) Uani 1 1 d .
C36 C -0.1052(5) 0.07530(15) 1.1373(4) 0.0496(13) Uani 1 1 d .
C37 C -0.2842(6) 0.0359(2) 1.1175(6) 0.081(2) Uani 1 1 d .
C38 C -0.3274(6) -0.0114(2) 1.0903(6) 0.091(2) Uani 1 1 d .
O1 O 0.1232(5) 0.05661(19) 1.3247(4) 0.1038(18) Uani 1 1 d .
O2 O 0.1816(4) 0.02543(12) 1.1949(3) 0.0660(11) Uani 1 1 d .
O3 O -0.1479(5) 0.10674(16) 1.1606(5) 0.1113(19) Uani 1 1 d .
O4 O -0.1604(4) 0.03769(14) 1.1101(4) 0.0719(11) Uani 1 1 d .
H1 H -0.0594 0.1298 0.4668 0.038 Uiso 1 1 calc R
H2 H -0.1894 0.1610 0.2942 0.042 Uiso 1 1 calc R
H3 H -0.2114 0.2366 0.2795 0.044 Uiso 1 1 calc R
H4 H -0.1058 0.2794 0.4418 0.038 Uiso 1 1 calc R
H7 H -0.0120 0.3147 0.6054 0.039 Uiso 1 1 calc R
H8 H 0.0922 0.3471 0.7859 0.042 Uiso 1 1 calc R
H9 H 0.2050 0.3027 0.9447 0.039 Uiso 1 1 calc R
H10 H 0.2097 0.2284 0.9197 0.035 Uiso 1 1 calc R
H11 H 0.3102 0.2277 0.7188 0.037 Uiso 1 1 calc R
H12 H 0.4673 0.2307 0.6500 0.044 Uiso 1 1 calc R
H13 H 0.5061 0.1693 0.5576 0.048 Uiso 1 1 calc R
H14 H 0.3952 0.1050 0.5494 0.046 Uiso 1 1 calc R
H17 H 0.3029 0.0452 0.5728 0.058 Uiso 1 1 calc R
H18 H 0.1784 -0.0133 0.5810 0.071 Uiso 1 1 calc R
H19 H 0.0132 -0.0002 0.6374 0.065 Uiso 1 1 calc R
H20 H -0.0206 0.0697 0.6866 0.046 Uiso 1 1 calc R
H21 H -0.2053 0.1704 0.6512 0.035 Uiso 1 1 calc R
H22 H -0.3218 0.1526 0.7552 0.042 Uiso 1 1 calc R
H23 H -0.2346 0.1188 0.9373 0.039 Uiso 1 1 calc R
H27 H 0.3958 0.1415 0.9273 0.045 Uiso 1 1 calc R
H28 H 0.4560 0.1152 1.1130 0.053 Uiso 1 1 calc R
H29 H 0.3135 0.0909 1.1860 0.049 Uiso 1 1 calc R
H34A H 0.2399 -0.0236 1.3156 0.087 Uiso 1 1 calc R
H34B H 0.3282 0.0186 1.3514 0.087 Uiso 1 1 calc R
H35A H 0.3070 -0.0360 1.1602 0.118 Uiso 1 1 calc R
H35B H 0.4186 -0.0402 1.2842 0.118 Uiso 1 1 calc R
H35C H 0.4038 0.0031 1.2092 0.118 Uiso 1 1 calc R
H37A H -0.3431 0.0560 1.0606 0.097 Uiso 1 1 calc R
H37B H -0.2773 0.0441 1.1958 0.097 Uiso 1 1 calc R
H38A H -0.3434 -0.0179 1.0095 0.137 Uiso 1 1 calc R
H38B H -0.4036 -0.0157 1.1033 0.137 Uiso 1 1 calc R
H38C H -0.2629 -0.0310 1.1409 0.137 Uiso 1 1 calc R
P1 P 0.60898(10) 0.28668(4) 0.50172(9) 0.0374(3) Uani 1 1 d .
P2 P 0.61448(11) 0.08322(4) 0.43276(11) 0.0423(3) Uani 1 1 d .
F1 F 0.6427(3) 0.24089(9) 0.5669(3) 0.0588(8) Uani 1 1 d .
F2 F 0.6271(3) 0.26664(12) 0.3933(2) 0.0707(10) Uani 1 1 d .
F3 F 0.7526(2) 0.29995(10) 0.5576(2) 0.0539(7) Uani 1 1 d .
F4 F 0.5758(3) 0.33269(10) 0.4356(3) 0.0667(9) Uani 1 1 d .
F5 F 0.4650(2) 0.27388(10) 0.4466(2) 0.0529(7) Uani 1 1 d .
F6 F 0.5893(2) 0.30718(11) 0.6089(2) 0.0593(8) Uani 1 1 d .
F7 F 0.7609(3) 0.07852(11) 0.4880(4) 0.1005(14) Uani 1 1 d .
F8 F 0.4676(3) 0.08775(12) 0.3818(3) 0.0783(11) Uani 1 1 d .
F9 F 0.6134(3) 0.08715(12) 0.5579(3) 0.0797(11) Uani 1 1 d .
F10 F 0.6277(4) 0.13429(11) 0.4340(4) 0.1073(15) Uani 1 1 d .
F11 F 0.6056(3) 0.03196(10) 0.4411(3) 0.0722(9) Uani 1 1 d .
F12 F 0.6106(5) 0.07823(18) 0.3094(4) 0.137(2) Uani 1 1 d .

loop_
_atom_site_aniso_label
_atom_site_aniso_U_11
_atom_site_aniso_U_22
_atom_site_aniso_U_33
_atom_site_aniso_U_23
_atom_site_aniso_U_13
_atom_site_aniso_U_12
Ru 0.01764(16) 0.03017(18) 0.01938(17) 0.00128(13) 0.00596(12) 0.00227(13)
N1 0.0194(15) 0.0327(19) 0.0191(16) -0.0016(13) 0.0078(13) -0.0006(13)
N2 0.0185(15) 0.0329(18) 0.0206(16) 0.0007(13) 0.0059(13) 0.0002(13)
N3 0.0201(15) 0.038(2) 0.0192(16) 0.0043(14) 0.0051(13) 0.0029(14)
N4 0.0276(17) 0.0334(19) 0.0264(18) 0.0014(15) 0.0084(14) 0.0053(15)
N5 0.0208(16) 0.0304(18) 0.0214(17) -0.0022(13) 0.0057(13) 0.0011(13)
N6 0.0201(16) 0.0314(18) 0.0274(18) 0.0035(14) 0.0055(14) 0.0011(14)
C1 0.029(2) 0.039(2) 0.026(2) -0.0057(18) 0.0090(17) -0.0025(18)
C2 0.027(2) 0.049(3) 0.023(2) -0.0090(19) 0.0043(17) 0.0002(19)
C3 0.032(2) 0.053(3) 0.020(2) 0.0007(19) 0.0035(18) 0.010(2)
C4 0.029(2) 0.037(2) 0.025(2) 0.0007(17) 0.0070(17) 0.0081(18)
C5 0.0185(18) 0.032(2) 0.0227(19) -0.0006(16) 0.0089(15) 0.0043(15)
C6 0.0153(17) 0.033(2) 0.0205(19) 0.0051(16) 0.0052(15) 0.0020(15)
C7 0.032(2) 0.035(2) 0.026(2) 0.0006(18) 0.0070(18) 0.0007(18)
C8 0.035(2) 0.029(2) 0.034(2) -0.0035(18) 0.0073(19) 0.0008(18)
C9 0.025(2) 0.041(2) 0.024(2) -0.0085(18) 0.0031(17) -0.0041(18)
C10 0.026(2) 0.040(2) 0.0169(19) 0.0023(17) 0.0026(16) 0.0016(17)
C11 0.024(2) 0.045(3) 0.021(2) 0.0011(18) 0.0054(16) 0.0009(18)
C12 0.024(2) 0.060(3) 0.023(2) 0.006(2) 0.0065(17) -0.003(2)
C13 0.022(2) 0.068(3) 0.032(2) 0.010(2) 0.0124(18) 0.005(2)
C14 0.029(2) 0.058(3) 0.029(2) 0.000(2) 0.0128(19) 0.015(2)
C15 0.026(2) 0.040(2) 0.023(2) 0.0023(17) 0.0074(17) 0.0104(18)
C16 0.029(2) 0.041(2) 0.029(2) -0.0018(19) 0.0062(18) 0.0089(19)
C17 0.047(3) 0.047(3) 0.056(3) -0.012(2) 0.025(2) 0.007(2)
C18 0.059(3) 0.040(3) 0.077(4) -0.014(3) 0.026(3) 0.007(3)
C19 0.059(3) 0.039(3) 0.065(4) -0.006(2) 0.023(3) -0.007(2)
C20 0.036(2) 0.037(3) 0.042(3) 0.000(2) 0.014(2) 0.0009(19)
C21 0.0204(19) 0.039(2) 0.024(2) -0.0004(17) 0.0041(16) 0.0034(17)
C22 0.020(2) 0.047(3) 0.035(2) -0.006(2) 0.0079(18) -0.0008(18)
C23 0.029(2) 0.040(2) 0.034(2) -0.0057(19) 0.0185(18) -0.0045(18)
C24 0.031(2) 0.033(2) 0.026(2) -0.0045(17) 0.0114(17) -0.0089(17)
C25 0.0224(18) 0.029(2) 0.0204(19) -0.0020(16) 0.0061(16) -0.0018(16)
C26 0.025(2) 0.028(2) 0.025(2) 0.0042(16) 0.0040(16) 0.0006(16)
C27 0.0196(19) 0.046(3) 0.038(2) 0.008(2) 0.0028(18) 0.0013(18)
C28 0.025(2) 0.049(3) 0.042(3) 0.012(2) -0.004(2) 0.002(2)
C29 0.039(2) 0.040(3) 0.029(2) 0.0114(19) -0.0024(19) -0.002(2)
C30 0.033(2) 0.034(2) 0.024(2) 0.0046(17) 0.0061(17) -0.0044(18)
C31 0.036(2) 0.040(2) 0.029(2) 0.0026(19) 0.0111(19) -0.0074(19)
C32 0.040(2) 0.046(3) 0.027(2) 0.006(2) 0.0112(19) -0.008(2)
C33 0.054(3) 0.065(3) 0.041(3) 0.010(3) 0.022(3) -0.004(3)
C34 0.067(4) 0.070(4) 0.061(4) 0.035(3) 0.005(3) 0.009(3)
C35 0.084(5) 0.060(4) 0.073(4) 0.011(3) 0.011(4) 0.009(3)
C36 0.080(4) 0.029(2) 0.057(3) -0.004(2) 0.044(3) -0.005(2)
C37 0.055(4) 0.106(6) 0.095(5) -0.009(4) 0.044(4) -0.010(4)
C38 0.063(4) 0.112(6) 0.090(5) 0.003(4) 0.020(4) -0.026(4)
O1 0.108(4) 0.164(5) 0.040(2) 0.023(3) 0.031(2) 0.037(3)
O2 0.083(3) 0.052(2) 0.045(2) 0.0122(17) 0.005(2) 0.010(2)
O3 0.144(5) 0.070(3) 0.174(6) -0.037(3) 0.122(4) -0.021(3)
O4 0.058(2) 0.078(3) 0.089(3) -0.022(2) 0.039(2) -0.016(2)
P1 0.0232(5) 0.0584(8) 0.0294(6) 0.0067(5) 0.0090(5) 0.0054(5)
P2 0.0399(6) 0.0432(7) 0.0447(7) 0.0007(6) 0.0176(6) 0.0094(5)
F1 0.0502(17) 0.0584(18) 0.0592(18) 0.0164(15) 0.0123(14) 0.0078(14)
F2 0.0444(16) 0.129(3) 0.0375(16) -0.0096(17) 0.0145(13) 0.0197(18)
F3 0.0246(13) 0.077(2) 0.0557(17) 0.0022(15) 0.0111(12) 0.0028(13)
F4 0.0371(15) 0.081(2) 0.088(2) 0.0390(18) 0.0311(16) 0.0147(15)
F5 0.0265(13) 0.082(2) 0.0452(16) 0.0083(14) 0.0083(12) -0.0035(13)
F6 0.0431(16) 0.093(2) 0.0450(16) -0.0097(16) 0.0211(13) 0.0051(15)
F7 0.0407(18) 0.068(2) 0.190(4) -0.025(3) 0.042(2) 0.0008(16)
F8 0.0433(17) 0.109(3) 0.064(2) -0.0197(19) 0.0008(15) 0.0215(18)
F9 0.081(2) 0.103(3) 0.0479(19) -0.0043(18) 0.0180(17) 0.034(2)
F10 0.111(3) 0.042(2) 0.197(5) 0.017(2) 0.092(3) 0.014(2)
F11 0.071(2) 0.0454(18) 0.095(3) -0.0039(17) 0.0271(19) 0.0017(16)
F12 0.187(5) 0.182(5) 0.080(3) 0.046(3) 0.095(3) 0.097(4)

loop_
_atom_type_symbol
_atom_type_description
_atom_type_scat_dispersion_real
_atom_type_scat_dispersion_imag
_atom_type_scat_source
C C 0.0033 0.0016 'International Tables Vol C Tables 4.2.6.8 and 6.1.1.4'
H H 0.0000 0.0000 'International Tables Vol C Tables 4.2.6.8 and 6.1.1.4'
N N 0.0061 0.0033 'International Tables Vol C Tables 4.2.6.8 and 6.1.1.4'
O O 0.0106 0.0060 'International Tables Vol C Tables 4.2.6.8 and 6.1.1.4'
Ru Ru -1.2594 0.8363 'International Tables Vol C Tables 4.2.6.8 and 6.1.1.4'
P P 0.1023 0.0942 'International Tables Vol C Tables 4.2.6.8 and 6.1.1.4'
F F 0.0171 0.0103 'International Tables Vol C Tables 4.2.6.8 and 6.1.1.4'

loop_
_geom_angle_atom_site_label_1
_geom_angle_atom_site_label_2
_geom_angle_atom_site_label_3
_geom_angle
N1 Ru N3 91.53(12)
N1 Ru N2 79.02(12)
N3 Ru N2 94.46(12)
N1 Ru N4 96.63(12)
N3 Ru N4 79.17(13)
N2 Ru N4 172.26(12)
N1 Ru N6 174.53(12)
N3 Ru N6 93.67(12)
N2 Ru N6 98.85(12)
N4 Ru N6 86.03(13)
N1 Ru N5 92.84(12)
N3 Ru N5 174.18(12)
N2 Ru N5 90.15(12)
N4 Ru N5 96.49(13)
N6 Ru N5 82.09(12)
C1 N1 C5 118.6(3)
C1 N1 Ru 125.7(3)
C5 N1 Ru 115.7(2)
C10 N2 C6 117.9(3)
C10 N2 Ru 126.5(3)
C6 N2 Ru 115.5(2)
C11 N3 C15 118.7(3)
C11 N3 Ru 125.7(3)
C15 N3 Ru 115.5(3)
C20 N4 C16 118.4(4)
C20 N4 Ru 126.4(3)
C16 N4 Ru 115.1(3)
C25 N5 C21 114.4(3)
C25 N5 Ru 108.1(2)
C21 N5 Ru 137.5(3)
C26 N6 C27 114.3(3)
C26 N6 Ru 108.2(2)
C27 N6 Ru 137.5(3)
N1 C1 C2 122.1(4)
C3 C2 C1 119.6(4)
C4 C3 C2 119.1(4)
C3 C4 C5 119.6(4)
N1 C5 C4 121.1(3)
N1 C5 C6 115.0(3)
C4 C5 C6 123.9(3)
N2 C6 C7 121.5(3)
N2 C6 C5 114.5(3)
C7 C6 C5 124.0(3)
C8 C7 C6 119.8(4)
C7 C8 C9 118.7(4)
C10 C9 C8 119.3(4)
N2 C10 C9 122.8(4)
N3 C11 C12 122.2(4)
C13 C12 C11 119.0(4)
C12 C13 C14 118.8(4)
C15 C14 C13 120.1(4)
C14 C15 C16 124.3(4)
N3 C15 C14 121.0(4)
N3 C15 C16 114.7(3)
N4 C16 C15 115.1(4)
N4 C16 C17 121.2(4)
C17 C16 C15 123.7(4)
C16 C17 C18 119.6(4)
C19 C18 C17 118.9(5)
C20 C19 C18 119.0(5)
N4 C20 C19 122.9(4)
N5 C21 C22 121.3(4)
C21 C22 C23 122.9(4)
C24 C23 C22 116.5(4)
C25 C24 C23 116.1(4)
C25 C24 C31 106.1(3)
C23 C24 C31 137.8(4)
N5 C25 C24 128.9(3)
C24 C25 C26 110.5(3)
N5 C25 C26 120.5(3)
N6 C26 C25 120.5(3)
N6 C26 C30 128.9(4)
C30 C26 C25 110.5(3)
N6 C27 C28 121.2(4)
C29 C28 C27 122.9(4)
C28 C29 C30 117.2(4)
C26 C30 C29 115.4(4)
C26 C30 C31 106.8(3)
C29 C30 C31 137.6(4)
C32 C31 C30 127.9(4)
C32 C31 C24 126.3(4)
C30 C31 C24 105.7(3)
C31 C32 C36 123.1(4)
C31 C32 C33 124.3(4)
C36 C32 C33 112.5(4)
O1 C33 O2 125.0(5)
O1 C33 C32 120.9(5)
O2 C33 C32 113.9(4)
O2 C34 C35 106.4(5)
O3 C36 O4 125.1(5)
O3 C36 C32 121.2(5)
O4 C36 C32 113.6(4)
O4 C37 C38 105.4(5)
C33 O2 C34 117.5(4)
C36 O4 C37 114.3(5)
N1 C1 H1 119.0
C2 C1 H1 119.0
C1 C2 H2 120.2
C3 C2 H2 120.2
C2 C3 H3 120.5
C4 C3 H3 120.5
C3 C4 H4 120.2
C5 C4 H4 120.2
C6 C7 H7 120.1
C8 C7 H7 120.1
C9 C8 H8 120.6
C7 C8 H8 120.6
C8 C9 H9 120.3
C10 C9 H9 120.3
C9 C10 H10 118.6
N2 C10 H10 118.6
N3 C11 H11 118.9
C12 C11 H11 118.9
C11 C12 H12 120.5
C13 C12 H12 120.5
C12 C13 H13 120.6
C14 C13 H13 120.6
C13 C14 H14 120.0
C15 C14 H14 120.0
C16 C17 H17 120.2
C18 C17 H17 120.2
C17 C18 H18 120.5
C19 C18 H18 120.5
C18 C19 H19 120.5
C20 C19 H19 120.5
C19 C20 H20 118.6
N4 C20 H20 118.6
N5 C21 H21 119.3
C22 C21 H21 119.3
C21 C22 H22 118.6
C23 C22 H22 118.6
C22 C23 H23 121.8
C24 C23 H23 121.8
N6 C27 H27 119.4
C28 C27 H27 119.4
C27 C28 H28 118.5
C29 C28 H28 118.5
C28 C29 H29 121.4
C30 C29 H29 121.4
H34A C34 H34B 108.6
C35 C34 H34A 110.5
C35 C34 H34B 110.5
O2 C34 H34A 110.5
O2 C34 H34B 110.5
H35A C35 H35B 109.5
H35A C35 H35C 109.5
H35B C35 H35C 109.5
C34 C35 H35C 109.5
C34 C35 H35A 109.5
C34 C35 H35B 109.5
C38 C37 H37A 110.7
C38 C37 H37B 110.7
O4 C37 H37A 110.7
O4 C37 H37B 110.7
H37A C37 H37B 108.8
C37 C38 H38A 109.5
C37 C38 H38B 109.5
C37 C38 H38C 109.5
H38A C38 H38B 109.5
H38A C38 H38C 109.5
H38B C38 H38C 109.5
F6 P1 F2 179.13(19)
F6 P1 F1 90.11(17)
F2 P1 F1 90.63(19)
F6 P1 F5 89.06(16)
F2 P1 F5 90.46(16)
F1 P1 F5 90.74(16)
F6 P1 F3 90.36(16)
F2 P1 F3 90.12(16)
F1 P1 F3 89.58(16)
F5 P1 F3 179.33(19)
F6 P1 F4 90.30(19)
F2 P1 F4 88.97(19)
F1 P1 F4 179.51(18)
F5 P1 F4 89.55(16)
F3 P1 F4 90.13(16)
F12 P2 F10 94.2(3)
F12 P2 F11 89.5(3)
F10 P2 F11 176.0(2)
F12 P2 F9 177.6(3)
F10 P2 F9 87.3(2)
F11 P2 F9 89.0(2)
F12 P2 F7 91.6(3)
F10 P2 F7 90.0(2)
F11 P2 F7 88.22(18)
F9 P2 F7 90.2(2)
F12 P2 F8 90.4(2)
F10 P2 F8 90.2(2)
F11 P2 F8 91.39(19)
F9 P2 F8 87.80(18)
F7 P2 F8 178.0(2)

loop_
_geom_bond_atom_site_label_1
_geom_bond_atom_site_label_2
_geom_bond_distance
Ru N1 2.054(3)
Ru N3 2.056(3)
Ru N2 2.061(3)
Ru N4 2.066(3)
Ru N6 2.119(3)
Ru N5 2.125(3)
N1 C1 1.348(5)
N1 C5 1.358(5)
N2 C10 1.351(5)
N2 C6 1.363(5)
N3 C11 1.353(5)
N3 C15 1.364(5)
N4 C20 1.343(5)
N4 C16 1.364(5)
N5 C25 1.337(5)
N5 C21 1.354(5)
N6 C26 1.336(5)
N6 C27 1.362(5)
C1 C2 1.375(6)
C2 C3 1.375(6)
C4 C3 1.374(6)
C5 C4 1.390(5)
C6 C7 1.388(5)
C6 C5 1.477(5)
C7 C8 1.376(6)
C9 C10 1.371(6)
C9 C8 1.386(6)
C11 C12 1.387(5)
C12 C13 1.385(6)
C13 C14 1.387(6)
C15 C14 1.382(6)
C15 C16 1.474(6)
C16 C17 1.383(6)
C17 C18 1.385(7)
C18 C19 1.384(7)
C20 C19 1.374(6)
C21 C22 1.382(6)
C23 C22 1.397(6)
C24 C23 1.392(5)
C24 C31 1.519(6)
C25 C24 1.385(5)
C26 C25 1.430(5)
C26 C30 1.389(5)
C27 C28 1.384(6)
C28 C29 1.378(6)
C30 C29 1.404(6)
C30 C31 1.494(6)
C31 C32 1.327(6)
C32 C33 1.505(7)
C32 C36 1.487(7)
C33 O1 1.195(6)
C33 O2 1.310(6)
C34 C35 1.514(9)
C36 O3 1.178(6)
C36 O4 1.302(6)
C37 C38 1.534(9)
O2 C34 1.486(6)
O4 C37 1.493(6)
C1 H1 0.9500
C2 H2 0.9500
C3 H3 0.9500
C4 H4 0.9500
C7 H7 0.9500
C8 H8 0.9500
C9 H9 0.9500
C10 H10 0.9500
C11 H11 0.9500
C12 H12 0.9500
C13 H13 0.9500
C14 H14 0.9500
C17 H17 0.9500
C18 H18 0.9500
C19 H19 0.9500
C20 H20 0.9500
C21 H21 0.9500
C22 H22 0.9500
C23 H23 0.9500
C27 H27 0.9500
C28 H28 0.9500
C29 H29 0.9500
C34 H34A 0.9900
C34 H34B 0.9900
C35 H35A 0.9800
C35 H35B 0.9800
C35 H35C 0.9800
C37 H37A 0.9900
C37 H37B 0.9900
C38 H38A 0.9800
C38 H38B 0.9800
C38 H38C 0.9800
P1 F1 1.597(3)
P1 F2 1.586(3)
P1 F3 1.603(3)
P1 F4 1.608(3)
P1 F5 1.603(3)
P1 F6 1.586(3)
P2 F7 1.587(3)
P2 F8 1.592(3)
P2 F9 1.585(3)
P2 F10 1.575(4)
P2 F11 1.583(3)
P2 F12 1.543(4)

loop_
_platon_squeeze_void_nr
_platon_squeeze_void_average_x
_platon_squeeze_void_average_y
_platon_squeeze_void_average_z
_platon_squeeze_void_volume
_platon_squeeze_void_count_electrons
_platon_squeeze_void_content
1 0.380 0.192 0.244 37 2 ' '
2 0.380 0.308 0.744 37 2 ' '
3 0.491 0.084 0.837 12 1 ' '
4 0.490 0.416 0.337 12 1 ' '
5 0.509 0.584 0.663 12 1 ' '
6 0.509 0.916 0.163 12 1 ' '
7 0.620 0.692 0.256 37 2 ' '
8 0.620 0.808 0.756 37 2 ' '
